data_4348811
loop_
_publ_author_name
'Vieru, Veacheslav'
'Pasatoiu, Traian D.'
'Ungur, Liviu'
'Suturina, Elizaveta'
'Madalan, Augustin M.'
'Duhayon, Carine'
'Sutter, Jean-Pascal'
'Andruh, Marius'
'Chibotaru, Liviu F.'

_publ_section_title
;
 Synthesis, Crystal Structures, Magnetic Properties, and Theoretical
 Investigation of a New Series of
 Ni<sup>II</sup>-Ln<sup>III</sup>-W<sup>V</sup> Heterotrimetallics:
 Understanding the SMM Behavior of Mixed Polynuclear Complexes.
;
_journal_issue 23
_journal_name_full 'Inorganic chemistry'
_journal_page_first 12158
_journal_page_last 12171
_journal_paper_doi 10.1021/acs.inorgchem.6b01669
_journal_volume 55
_journal_year 2016
_chemical_formula_sum 'C27 H32 Eu N10 Ni O10 W'
_chemical_formula_weight 1051.14
_space_group_crystal_system monoclinic
_space_group_IT_number 14
_space_group_name_Hall '-P 2ybc'
_space_group_name_H-M_alt 'P 1 21/c 1'
_atom_sites_solution_hydrogens geom
_audit_creation_method SHELXL-2014
_cell_angle_alpha 90
_cell_angle_beta 93.266(3)
_cell_angle_gamma 90
_cell_formula_units_Z 4
_cell_length_a 8.9747(3)
_cell_length_b 13.9587(4)
_cell_length_c 27.4653(9)
_cell_measurement_reflns_used 63827
_cell_measurement_temperature 293(2)
_cell_measurement_theta_max 33.80
_cell_measurement_theta_min 2.08
_cell_volume 3435.13(19)
_computing_cell_refinement X-Area
_computing_data_collection X-Area
_computing_data_reduction X-Area
_computing_structure_refinement 'SHELXL-2014 (Sheldrick, 2014)'
_computing_structure_solution 'SHELXS-2014 (Sheldrick, 2014)'
_diffrn_ambient_temperature 293(2)
_diffrn_measured_fraction_theta_full 0.937
_diffrn_measured_fraction_theta_max 0.916
_diffrn_measurement_device_type 'STOE-IPDS II'
_diffrn_measurement_method 'omega scans'
_diffrn_radiation_type MoK\a
_diffrn_radiation_wavelength 0.71073
_diffrn_reflns_av_R_equivalents 0.0542
_diffrn_reflns_av_unetI/netI 0.0374
_diffrn_reflns_Laue_measured_fraction_full 0.937
_diffrn_reflns_Laue_measured_fraction_max 0.916
_diffrn_reflns_limit_h_max 11
_diffrn_reflns_limit_h_min -11
_diffrn_reflns_limit_k_max 18
_diffrn_reflns_limit_k_min -18
_diffrn_reflns_limit_l_max 35
_diffrn_reflns_limit_l_min -36
_diffrn_reflns_number 31923
_diffrn_reflns_point_group_measured_fraction_full 0.937
_diffrn_reflns_point_group_measured_fraction_max 0.916
_diffrn_reflns_theta_full 25.242
_diffrn_reflns_theta_max 27.999
_diffrn_reflns_theta_min 2.082
_diffrn_source 'fine-focus sealed tube'
_exptl_absorpt_coefficient_mu 5.755
_exptl_absorpt_correction_T_max 0.4927
_exptl_absorpt_correction_T_min 0.2503
_exptl_absorpt_correction_type multi-scan
_exptl_absorpt_process_details
;
[c.f. r.h. blessing, acta cryst. (1995), a51, 33-38]
;
_exptl_crystal_colour green
_exptl_crystal_density_diffrn 2.032
_exptl_crystal_density_meas ?
_exptl_crystal_description prism
_exptl_crystal_F_000 2036
_exptl_crystal_size_max 0.4
_exptl_crystal_size_mid 0.12
_exptl_crystal_size_min 0.08
_refine_diff_density_max 1.068
_refine_diff_density_min -0.985
_refine_diff_density_rms 0.143
_refine_ls_extinction_coef 0.00100(6)
_refine_ls_extinction_expression Fc^*^=kFc[1+0.001xFc^2^\l^3^/sin(2\q)]^-1/4^
_refine_ls_extinction_method SHELXL
_refine_ls_goodness_of_fit_ref 1.057
_refine_ls_hydrogen_treatment constr
_refine_ls_matrix_type full
_refine_ls_number_parameters 452
_refine_ls_number_reflns 7591
_refine_ls_number_restraints 0
_refine_ls_restrained_S_all 1.057
_refine_ls_R_factor_all 0.0467
_refine_ls_R_factor_gt 0.0369
_refine_ls_shift/su_max 0.001
_refine_ls_shift/su_mean 0.000
_refine_ls_structure_factor_coef Fsqd
_refine_ls_weighting_details 'w=1/[\s^2^(Fo^2^)+(0.0302P)^2^+12.8800P] where P=(Fo^2^+2Fc^2^)/3'
_refine_ls_weighting_scheme calc
_refine_ls_wR_factor_gt 0.0760
_refine_ls_wR_factor_ref 0.0792
_reflns_Friedel_coverage 0.000
_reflns_number_gt 6471
_reflns_number_total 7591
_reflns_threshold_expression 'I > 2\s(I)'
_cod_data_source_file ic6b01669_si_003.cif
_cod_data_source_block shelx
_cod_depositor_comments
;
The following automatic conversions were performed:

data item '_exptl_crystal_density_meas' value 'not measured' was
changed to '?' -- the value is perceived as not measured.

Automatic conversion script
Id: cif_fix_values 6909 2019-04-08 15:41:33Z antanas 
;
_cod_original_sg_symbol_H-M 'P 21/c'
_cod_database_code 4348811
_shelx_space_group_comment
;
The symmetry employed for this shelxl refinement is uniquely defined
by the following loop, which should always be used as a source of
symmetry information in preference to the above space-group names.
They are only intended as comments.
;
_shelxl_version_number 2014-3

loop_
_space_group_symop_operation_xyz
'x, y, z'
'-x, y+1/2, -z+1/2'
'-x, -y, -z'
'x, -y-1/2, z-1/2'

loop_
_atom_site_label
_atom_site_type_symbol
_atom_site_fract_x
_atom_site_fract_y
_atom_site_fract_z
_atom_site_U_iso_or_equiv
_atom_site_adp_type
_atom_site_occupancy
_atom_site_site_symmetry_order
_atom_site_calc_flag
_atom_site_refinement_flags_posn
_atom_site_refinement_flags_adp
C1 C 0.6566(9) 0.3398(7) 0.0240(3) 0.061(2) Uani 1 1 d . .
H1A H 0.6093 0.2931 0.0026 0.092 Uiso 1 1 calc R U
H1B H 0.6701 0.3983 0.0064 0.092 Uiso 1 1 calc R U
H1C H 0.7520 0.3160 0.0362 0.092 Uiso 1 1 calc R U
C2 C 0.6207(6) 0.4246(4) 0.0983(2) 0.0299(12) Uani 1 1 d . .
C3 C 0.7433(7) 0.4811(5) 0.0922(2) 0.0422(16) Uani 1 1 d . .
H3 H 0.7946 0.4778 0.0638 0.051 Uiso 1 1 calc R U
C4 C 0.7890(8) 0.5434(5) 0.1297(3) 0.0482(17) Uani 1 1 d . .
H4 H 0.8718 0.5824 0.1262 0.058 Uiso 1 1 calc R U
C5 C 0.7137(7) 0.5481(5) 0.1715(3) 0.0463(17) Uani 1 1 d . .
H5 H 0.7469 0.5895 0.1964 0.056 Uiso 1 1 calc R U
C6 C 0.5876(7) 0.4914(4) 0.1776(2) 0.0304(12) Uani 1 1 d . .
C7 C 0.5395(6) 0.4274(4) 0.14041(19) 0.0256(11) Uani 1 1 d . .
C8 C 0.5140(7) 0.5036(4) 0.2232(2) 0.0344(13) Uani 1 1 d . .
H8 H 0.5656 0.5396 0.2471 0.041 Uiso 1 1 calc R U
C9 C 0.3390(9) 0.5038(6) 0.2815(2) 0.057(2) Uani 1 1 d . .
H9A H 0.4163 0.4885 0.3064 0.068 Uiso 1 1 calc R U
H9B H 0.3289 0.5729 0.2806 0.068 Uiso 1 1 calc R U
C10 C 0.1987(10) 0.4632(6) 0.2962(3) 0.064(2) Uani 1 1 d . .
H10A H 0.1776 0.4901 0.3276 0.077 Uiso 1 1 calc R U
H10B H 0.2127 0.3948 0.3007 0.077 Uiso 1 1 calc R U
C11 C 0.0608(9) 0.4784(6) 0.2613(3) 0.055(2) Uani 1 1 d . .
H11A H -0.0289 0.4689 0.2788 0.065 Uiso 1 1 calc R U
H11B H 0.0601 0.5438 0.2492 0.065 Uiso 1 1 calc R U
C12 C -0.0596(7) 0.3655(5) 0.2092(2) 0.0347(14) Uani 1 1 d . .
H12 H -0.1400 0.3777 0.2282 0.042 Uiso 1 1 calc R U
C13 C -0.0838(6) 0.2952(5) 0.1702(2) 0.0320(12) Uani 1 1 d . .
C14 C -0.2231(7) 0.2477(5) 0.1679(2) 0.0428(16) Uani 1 1 d . .
H14 H -0.2928 0.2629 0.1905 0.051 Uiso 1 1 calc R U
C15 C -0.2568(7) 0.1803(6) 0.1336(2) 0.0457(17) Uani 1 1 d . .
H15 H -0.3493 0.1500 0.1328 0.055 Uiso 1 1 calc R U
C16 C -0.1544(7) 0.1560(5) 0.0994(2) 0.0424(16) Uani 1 1 d . .
H16 H -0.1777 0.1099 0.0757 0.051 Uiso 1 1 calc R U
C17 C -0.0186(6) 0.2012(5) 0.10128(19) 0.0313(12) Uani 1 1 d . .
C18 C 0.0196(6) 0.2720(4) 0.13617(18) 0.0253(11) Uani 1 1 d . .
C19 C 0.0804(8) 0.0941(5) 0.0417(3) 0.0511(18) Uani 1 1 d . .
H19A H 0.1624 0.0883 0.0209 0.077 Uiso 1 1 calc R U
H19B H 0.0812 0.0410 0.0639 0.077 Uiso 1 1 calc R U
H19C H -0.0118 0.0944 0.0222 0.077 Uiso 1 1 calc R U
C20 C 0.2050(6) 0.6069(4) 0.13913(18) 0.0255(11) Uani 1 1 d . .
C21 C 0.0806(6) 0.6744(4) 0.06238(19) 0.0290(12) Uani 1 1 d . .
C22 C 0.0313(6) 0.7387(4) 0.17778(18) 0.0256(11) Uani 1 1 d . .
C23 C -0.0153(7) 0.8352(4) 0.0996(2) 0.0329(13) Uani 1 1 d . .
C24 C 0.2367(7) 0.9007(4) 0.1474(2) 0.0340(13) Uani 1 1 d . .
C25 C 0.2343(7) 0.8409(4) 0.0576(2) 0.0348(13) Uani 1 1 d . .
C26 C 0.4033(7) 0.7208(5) 0.0971(2) 0.0384(15) Uani 1 1 d . .
C27 C 0.3358(6) 0.7486(4) 0.18642(19) 0.0286(12) Uani 1 1 d . .
Eu1 Eu 0.32908(3) 0.27322(2) 0.07947(2) 0.02326(8) Uani 1 1 d . .
N1 N 0.3891(6) 0.4714(4) 0.23411(16) 0.0315(11) Uani 1 1 d . .
N2 N 0.0604(5) 0.4120(4) 0.22003(16) 0.0307(11) Uani 1 1 d . .
N3 N 0.2128(6) 0.5276(4) 0.14833(16) 0.0314(11) Uani 1 1 d . .
N4 N 0.0199(6) 0.6307(4) 0.03181(18) 0.0410(13) Uani 1 1 d . .
N5 N -0.0516(6) 0.7279(4) 0.20751(18) 0.0375(12) Uani 1 1 d . .
N6 N -0.1220(7) 0.8752(5) 0.0872(2) 0.0544(16) Uani 1 1 d . .
N7 N 0.2653(8) 0.9765(4) 0.1588(2) 0.0549(16) Uani 1 1 d . .
N8 N 0.2661(8) 0.8850(5) 0.0246(2) 0.0561(17) Uani 1 1 d . .
N9 N 0.5173(7) 0.7066(6) 0.0825(2) 0.068(2) Uani 1 1 d . .
N10 N 0.4197(6) 0.7452(4) 0.2191(2) 0.0455(14) Uani 1 1 d . .
Ni1 Ni 0.25149(8) 0.39811(5) 0.18582(2) 0.02325(15) Uani 1 1 d . .
O1 O 0.5639(4) 0.3577(3) 0.06439(14) 0.0358(10) Uani 1 1 d . .
O2 O 0.4230(4) 0.3684(3) 0.14261(12) 0.0257(8) Uani 1 1 d . .
O3 O 0.1513(4) 0.3147(3) 0.13369(12) 0.0253(8) Uani 1 1 d . .
O4 O 0.0944(5) 0.1826(3) 0.06897(14) 0.0341(9) Uani 1 1 d . .
O5 O 0.2059(6) 0.4210(3) 0.04760(16) 0.0475(12) Uani 1 1 d . .
O6 O 0.2890(5) 0.2688(4) -0.00980(14) 0.0423(11) Uani 1 1 d . .
O7 O 0.4570(6) 0.1329(4) 0.04740(16) 0.0500(12) Uani 1 1 d . .
O8 O 0.3654(5) 0.1605(3) 0.14556(13) 0.0320(9) Uani 1 1 d . .
O9 O 0.2986(4) 0.2624(3) 0.22774(13) 0.0283(8) Uani 1 1 d . .
O10 O 0.5853(8) 0.9581(6) 0.0708(5) 0.167(5) Uani 1 1 d . .
W1 W 0.18731(2) 0.75761(2) 0.12135(2) 0.02060(7) Uani 1 1 d . .

loop_
_atom_site_aniso_label
_atom_site_aniso_U_11
_atom_site_aniso_U_22
_atom_site_aniso_U_33
_atom_site_aniso_U_23
_atom_site_aniso_U_13
_atom_site_aniso_U_12
C1 0.051(5) 0.086(7) 0.048(4) -0.021(4) 0.025(3) -0.016(4)
C2 0.022(3) 0.031(3) 0.036(3) -0.001(2) 0.003(2) -0.002(2)
C3 0.028(3) 0.050(4) 0.050(4) 0.001(3) 0.011(3) -0.014(3)
C4 0.031(4) 0.047(4) 0.067(4) -0.004(3) 0.009(3) -0.023(3)
C5 0.032(4) 0.045(4) 0.060(4) -0.009(3) -0.007(3) -0.013(3)
C6 0.028(3) 0.025(3) 0.038(3) -0.004(2) -0.001(2) -0.006(2)
C7 0.019(3) 0.025(3) 0.033(3) 0.002(2) 0.0005(19) -0.002(2)
C8 0.040(4) 0.025(3) 0.037(3) -0.006(2) -0.009(2) -0.003(3)
C9 0.072(5) 0.066(5) 0.034(3) -0.020(3) 0.012(3) -0.013(4)
C10 0.086(6) 0.060(5) 0.048(4) -0.017(4) 0.024(4) -0.014(5)
C11 0.066(5) 0.051(5) 0.049(4) -0.011(3) 0.019(3) 0.017(4)
C12 0.028(3) 0.039(4) 0.039(3) 0.011(2) 0.014(2) 0.008(3)
C13 0.026(3) 0.037(4) 0.033(3) 0.009(2) 0.003(2) -0.001(3)
C14 0.023(3) 0.063(5) 0.042(3) 0.018(3) 0.005(2) -0.001(3)
C15 0.028(3) 0.060(5) 0.049(4) 0.015(3) -0.004(3) -0.013(3)
C16 0.035(4) 0.051(4) 0.040(3) 0.007(3) -0.007(3) -0.016(3)
C17 0.028(3) 0.034(3) 0.032(3) 0.003(2) -0.001(2) -0.004(3)
C18 0.020(3) 0.028(3) 0.028(2) 0.007(2) -0.0012(19) -0.003(2)
C19 0.052(4) 0.044(4) 0.057(4) -0.020(3) 0.003(3) -0.017(4)
C20 0.025(3) 0.024(3) 0.028(2) 0.001(2) 0.002(2) 0.001(2)
C21 0.032(3) 0.026(3) 0.029(3) 0.000(2) 0.001(2) -0.001(2)
C22 0.023(3) 0.027(3) 0.027(2) -0.002(2) 0.005(2) -0.001(2)
C23 0.030(3) 0.031(3) 0.038(3) 0.005(2) 0.001(2) 0.006(3)
C24 0.049(4) 0.020(3) 0.033(3) -0.008(2) 0.001(2) -0.008(3)
C25 0.044(4) 0.030(3) 0.031(3) 0.002(2) 0.001(2) -0.003(3)
C26 0.028(3) 0.058(5) 0.030(3) 0.006(3) 0.012(2) 0.010(3)
C27 0.025(3) 0.032(3) 0.029(3) -0.001(2) -0.006(2) -0.002(2)
Eu1 0.02238(14) 0.02338(16) 0.02417(13) -0.00222(9) 0.00269(9) -0.00221(11)
N1 0.036(3) 0.031(3) 0.027(2) -0.0058(18) 0.0033(19) -0.003(2)
N2 0.032(3) 0.030(3) 0.031(2) 0.0012(19) 0.0088(19) 0.007(2)
N3 0.035(3) 0.026(3) 0.034(2) -0.0019(19) 0.0042(19) 0.002(2)
N4 0.037(3) 0.045(3) 0.040(3) -0.006(2) -0.005(2) -0.005(3)
N5 0.036(3) 0.036(3) 0.041(3) -0.006(2) 0.009(2) -0.004(2)
N6 0.041(3) 0.065(5) 0.057(4) 0.010(3) 0.001(3) 0.020(3)
N7 0.075(5) 0.031(3) 0.059(4) -0.003(3) 0.001(3) -0.008(3)
N8 0.082(5) 0.049(4) 0.037(3) 0.011(3) 0.008(3) -0.011(3)
N9 0.044(4) 0.111(6) 0.050(4) 0.020(4) 0.015(3) 0.022(4)
N10 0.043(3) 0.052(4) 0.040(3) -0.004(2) -0.006(2) -0.005(3)
Ni1 0.0241(4) 0.0214(4) 0.0245(3) -0.0012(2) 0.0038(2) -0.0004(3)
O1 0.029(2) 0.047(3) 0.032(2) -0.0088(18) 0.0107(16) -0.0068(19)
O2 0.024(2) 0.025(2) 0.0288(18) -0.0042(14) 0.0047(14) -0.0044(16)
O3 0.0197(18) 0.026(2) 0.0305(18) -0.0036(14) 0.0039(14) -0.0040(16)
O4 0.033(2) 0.035(3) 0.035(2) -0.0080(17) 0.0001(16) -0.0090(19)
O5 0.062(3) 0.038(3) 0.042(2) 0.0044(19) -0.002(2) 0.014(2)
O6 0.037(2) 0.062(3) 0.028(2) 0.0016(19) 0.0028(17) -0.006(2)
O7 0.063(3) 0.045(3) 0.043(2) -0.006(2) 0.010(2) 0.019(3)
O8 0.035(2) 0.027(2) 0.035(2) 0.0018(16) 0.0038(16) 0.0022(18)
O9 0.029(2) 0.027(2) 0.0292(18) 0.0013(15) 0.0007(15) 0.0026(17)
O10 0.053(4) 0.085(6) 0.358(15) 0.096(8) -0.045(7) -0.004(4)
W1 0.02043(11) 0.01925(12) 0.02215(11) 0.00016(7) 0.00156(7) -0.00086(8)

loop_
_atom_type_symbol
_atom_type_description
_atom_type_scat_dispersion_real
_atom_type_scat_dispersion_imag
_atom_type_scat_source
C C 0.0033 0.0016 'International Tables Vol C Tables 4.2.6.8 and 6.1.1.4'
H H 0.0000 0.0000 'International Tables Vol C Tables 4.2.6.8 and 6.1.1.4'
Eu Eu -0.1578 3.6682 'International Tables Vol C Tables 4.2.6.8 and 6.1.1.4'
N N 0.0061 0.0033 'International Tables Vol C Tables 4.2.6.8 and 6.1.1.4'
Ni Ni 0.3393 1.1124 'International Tables Vol C Tables 4.2.6.8 and 6.1.1.4'
O O 0.0106 0.0060 'International Tables Vol C Tables 4.2.6.8 and 6.1.1.4'
W W -0.8490 6.8722 'International Tables Vol C Tables 4.2.6.8 and 6.1.1.4'

loop_
_geom_angle_atom_site_label_1
_geom_angle_atom_site_label_2
_geom_angle_atom_site_label_3
_geom_angle
O1 C1 H1A 109.5
O1 C1 H1B 109.5
H1A C1 H1B 109.5
O1 C1 H1C 109.5
H1A C1 H1C 109.5
H1B C1 H1C 109.5
C3 C2 O1 124.7(5)
C3 C2 C7 122.9(6)
O1 C2 C7 112.4(5)
C2 C3 C4 118.3(6)
C2 C3 H3 120.8
C4 C3 H3 120.8
C5 C4 C3 120.8(6)
C5 C4 H4 119.6
C3 C4 H4 119.6
C4 C5 C6 121.0(6)
C4 C5 H5 119.5
C6 C5 H5 119.5
C5 C6 C7 119.4(5)
C5 C6 C8 116.4(5)
C7 C6 C8 124.2(5)
O2 C7 C2 117.7(5)
O2 C7 C6 124.6(5)
C2 C7 C6 117.7(5)
O2 C7 Eu1 35.3(2)
C2 C7 Eu1 82.6(3)
C6 C7 Eu1 159.5(4)
N1 C8 C6 128.0(5)
N1 C8 H8 116.0
C6 C8 H8 116.0
C10 C9 N1 115.9(6)
C10 C9 H9A 108.3
N1 C9 H9A 108.3
C10 C9 H9B 108.3
N1 C9 H9B 108.3
H9A C9 H9B 107.4
C9 C10 C11 116.8(7)
C9 C10 H10A 108.1
C11 C10 H10A 108.1
C9 C10 H10B 108.1
C11 C10 H10B 108.1
H10A C10 H10B 107.3
N2 C11 C10 111.1(6)
N2 C11 H11A 109.4
C10 C11 H11A 109.4
N2 C11 H11B 109.4
C10 C11 H11B 109.4
H11A C11 H11B 108.0
N2 C12 C13 126.9(5)
N2 C12 H12 116.6
C13 C12 H12 116.6
C18 C13 C14 118.8(6)
C18 C13 C12 124.9(5)
C14 C13 C12 116.3(5)
C15 C14 C13 121.3(6)
C15 C14 H14 119.3
C13 C14 H14 119.3
C14 C15 C16 120.6(6)
C14 C15 H15 119.7
C16 C15 H15 119.7
C17 C16 C15 118.7(6)
C17 C16 H16 120.6
C15 C16 H16 120.6
C16 C17 C18 122.1(6)
C16 C17 O4 124.1(5)
C18 C17 O4 113.8(5)
O3 C18 C13 123.9(5)
O3 C18 C17 117.6(5)
C13 C18 C17 118.4(5)
O3 C18 Eu1 35.8(2)
C13 C18 Eu1 159.6(4)
C17 C18 Eu1 81.9(3)
O4 C19 H19A 109.5
O4 C19 H19B 109.5
H19A C19 H19B 109.5
O4 C19 H19C 109.5
H19A C19 H19C 109.5
H19B C19 H19C 109.5
N3 C20 W1 179.3(5)
N4 C21 W1 177.9(5)
N5 C22 W1 179.4(5)
N6 C23 W1 178.5(6)
N7 C24 W1 176.5(6)
N8 C25 W1 176.8(6)
N9 C26 W1 175.5(7)
N10 C27 W1 176.5(5)
O2 Eu1 O3 66.96(12)
O2 Eu1 O8 77.39(13)
O3 Eu1 O8 75.37(13)
O2 Eu1 O6 142.26(14)
O3 Eu1 O6 125.46(14)
O8 Eu1 O6 137.80(15)
O2 Eu1 O7 124.76(15)
O3 Eu1 O7 141.42(15)
O8 Eu1 O7 72.78(14)
O6 Eu1 O7 70.60(16)
O2 Eu1 O4 131.19(13)
O3 Eu1 O4 65.63(13)
O8 Eu1 O4 80.25(14)
O6 Eu1 O4 78.15(14)
O7 Eu1 O4 87.85(16)
O2 Eu1 O1 64.67(12)
O3 Eu1 O1 127.88(13)
O8 Eu1 O1 110.95(14)
O6 Eu1 O1 85.56(14)
O7 Eu1 O1 84.24(16)
O4 Eu1 O1 163.49(12)
O2 Eu1 O5 85.56(14)
O3 Eu1 O5 73.10(14)
O8 Eu1 O5 148.03(14)
O6 Eu1 O5 68.36(15)
O7 Eu1 O5 138.17(15)
O4 Eu1 O5 91.44(16)
O1 Eu1 O5 84.91(16)
O2 Eu1 C18 85.92(13)
O3 Eu1 C18 19.60(13)
O8 Eu1 C18 73.68(13)
O6 Eu1 C18 113.32(13)
O7 Eu1 C18 126.48(16)
O4 Eu1 C18 46.07(13)
O1 Eu1 C18 147.22(14)
O5 Eu1 C18 78.35(15)
O2 Eu1 C7 19.55(12)
O3 Eu1 C7 84.56(13)
O8 Eu1 C7 89.70(13)
O6 Eu1 C7 125.15(14)
O7 Eu1 C7 116.17(16)
O4 Eu1 C7 150.03(13)
O1 Eu1 C7 45.31(13)
O5 Eu1 C7 82.26(15)
C18 Eu1 C7 104.03(13)
O2 Eu1 Ni1 33.72(9)
O3 Eu1 Ni1 33.24(9)
O8 Eu1 Ni1 73.84(9)
O6 Eu1 Ni1 144.95(11)
O7 Eu1 Ni1 144.45(11)
O4 Eu1 Ni1 98.28(9)
O1 Eu1 Ni1 96.56(9)
O5 Eu1 Ni1 76.96(10)
C18 Eu1 Ni1 52.39(10)
C7 Eu1 Ni1 51.75(9)
C8 N1 C9 115.0(5)
C8 N1 Ni1 122.6(4)
C9 N1 Ni1 121.7(4)
C12 N2 C11 117.8(5)
C12 N2 Ni1 124.9(4)
C11 N2 Ni1 117.3(4)
C20 N3 Ni1 162.5(4)
N2 Ni1 O3 91.70(17)
N2 Ni1 N1 98.6(2)
O3 Ni1 N1 169.11(18)
N2 Ni1 O2 169.60(18)
O3 Ni1 O2 77.90(14)
N1 Ni1 O2 91.78(17)
N2 Ni1 N3 91.41(19)
O3 Ni1 N3 95.43(17)
N1 Ni1 N3 87.95(19)
O2 Ni1 N3 89.94(17)
N2 Ni1 O9 88.97(17)
O3 Ni1 O9 86.56(15)
N1 Ni1 O9 90.02(17)
O2 Ni1 O9 90.04(15)
N3 Ni1 O9 177.96(17)
N2 Ni1 Eu1 130.72(14)
O3 Ni1 Eu1 39.02(10)
N1 Ni1 Eu1 130.60(14)
O2 Ni1 Eu1 38.88(10)
N3 Ni1 Eu1 93.14(12)
O9 Ni1 Eu1 88.12(10)
C2 O1 C1 115.1(5)
C2 O1 Eu1 119.4(3)
C1 O1 Eu1 125.4(4)
C7 O2 Ni1 121.3(3)
C7 O2 Eu1 125.1(3)
Ni1 O2 Eu1 107.39(16)
C18 O3 Ni1 125.8(3)
C18 O3 Eu1 124.6(3)
Ni1 O3 Eu1 107.74(15)
C17 O4 C19 116.1(5)
C17 O4 Eu1 118.2(3)
C19 O4 Eu1 123.3(4)
C26 W1 C24 98.8(3)
C26 W1 C25 69.9(2)
C24 W1 C25 74.1(2)
C26 W1 C20 77.4(2)
C24 W1 C20 144.4(2)
C25 W1 C20 133.7(2)
C26 W1 C22 145.6(2)
C24 W1 C22 90.3(2)
C25 W1 C22 144.1(2)
C20 W1 C22 76.2(2)
C26 W1 C21 90.5(2)
C24 W1 C21 144.7(2)
C25 W1 C21 77.4(2)
C20 W1 C21 70.8(2)
C22 W1 C21 101.1(2)
C26 W1 C23 142.3(2)
C24 W1 C23 77.5(2)
C25 W1 C23 73.1(2)
C20 W1 C23 126.6(2)
C22 W1 C23 72.0(2)
C21 W1 C23 74.6(2)
C26 W1 C27 73.7(2)
C24 W1 C27 71.1(2)
C25 W1 C27 123.9(2)
C20 W1 C27 74.0(2)
C22 W1 C27 78.2(2)
C21 W1 C27 143.8(2)
C23 W1 C27 136.1(2)

loop_
_geom_bond_atom_site_label_1
_geom_bond_atom_site_label_2
_geom_bond_distance
C1 O1 1.445(7)
C1 H1A 0.9600
C1 H1B 0.9600
C1 H1C 0.9600
C2 C3 1.371(8)
C2 O1 1.395(7)
C2 C7 1.403(7)
C3 C4 1.392(9)
C3 H3 0.9300
C4 C5 1.368(9)
C4 H4 0.9300
C5 C6 1.398(9)
C5 H5 0.9300
C6 C7 1.406(7)
C6 C8 1.459(8)
C7 O2 1.335(6)
C7 Eu1 3.262(5)
C8 N1 1.259(8)
C8 H8 0.9300
C9 C10 1.458(11)
C9 N1 1.473(7)
C9 H9A 0.9700
C9 H9B 0.9700
C10 C11 1.537(12)
C10 H10A 0.9700
C10 H10B 0.9700
C11 N2 1.464(8)
C11 H11A 0.9700
C11 H11B 0.9700
C12 N2 1.278(8)
C12 C13 1.459(9)
C12 H12 0.9300
C13 C18 1.393(8)
C13 C14 1.414(8)
C14 C15 1.354(10)
C14 H14 0.9300
C15 C16 1.393(10)
C15 H15 0.9300
C16 C17 1.371(8)
C16 H16 0.9300
C17 C18 1.405(8)
C17 O4 1.409(7)
C18 O3 1.329(6)
C18 Eu1 3.261(5)
C19 O4 1.446(8)
C19 H19A 0.9600
C19 H19B 0.9600
C19 H19C 0.9600
C20 N3 1.137(7)
C20 W1 2.163(6)
C21 N4 1.150(7)
C21 W1 2.171(5)
C22 N5 1.146(7)
C22 W1 2.163(5)
C23 N6 1.144(8)
C23 W1 2.171(6)
C24 N7 1.129(8)
C24 W1 2.159(6)
C25 N8 1.146(8)
C25 W1 2.162(6)
C26 N9 1.138(8)
C26 W1 2.148(6)
C27 N10 1.140(7)
C27 W1 2.171(5)
Eu1 O2 2.306(3)
Eu1 O3 2.317(3)
Eu1 O8 2.410(4)
Eu1 O6 2.459(4)
Eu1 O7 2.459(4)
Eu1 O4 2.460(4)
Eu1 O1 2.470(4)
Eu1 O5 2.476(4)
Eu1 Ni1 3.5054(7)
N1 Ni1 2.036(5)
N2 Ni1 2.011(5)
N3 Ni1 2.100(5)
Ni1 O3 2.017(4)
Ni1 O2 2.039(4)
Ni1 O9 2.244(4)
